data_4106979
loop_
_publ_author_name
'Yusuke Inagaki'
'Masaaki Nakamoto'
'Akira Sekiguchi'

_publ_section_title
;
 Photoisomerization of Perfluoroaryltetrahedranes to
 Perfluoroarylcyclobutadienes
;
_journal_name_full 'Journal of the American Chemical Society'
_journal_page_first 16436
_journal_page_last 16439
_journal_paper_doi 10.1021/ja208354x
_journal_volume 133
_journal_year 2011
_chemical_formula_sum 'C19 H27 F5 Si3'
_chemical_formula_weight 434.68
_chemical_name_systematic
; 
 ? 
;
_space_group_IT_number 9
_symmetry_cell_setting monoclinic
_symmetry_space_group_name_Hall 'C -2yc'
_symmetry_space_group_name_H-M 'C 1 c 1'
_atom_sites_solution_hydrogens geom
_atom_sites_solution_primary direct
_atom_sites_solution_secondary difmap
_audit_creation_method SHELXL-97
_cell_angle_alpha 90.00
_cell_angle_beta 93.4100(10)
_cell_angle_gamma 90.00
_cell_formula_units_Z 8
_cell_length_a 38.2242(15)
_cell_length_b 10.3105(4)
_cell_length_c 11.7769(5)
_cell_measurement_reflns_used 7319
_cell_measurement_temperature 120
_cell_measurement_theta_max 26.34
_cell_measurement_theta_min 2.54
_cell_volume 4633.2(3)
_computing_cell_refinement 'APEX2 (Bruker AXS, 2006)'
_computing_data_collection 'APEX2 (Bruker AXS, 2006)'
_computing_data_reduction 'SAINT (Bruker AXS, 2004)'
_computing_molecular_graphics 'XSHEL (Bruker AXS,2002)'
_computing_publication_material 'XCIF (Bruker AXS, 2001)'
_computing_structure_refinement 'SHELXL-97 (Sheldrick, 1997)'
_computing_structure_solution 'SHELXS-97 (Sheldrick, 1997)'
_diffrn_ambient_temperature 120
_diffrn_detector_area_resol_mean 8.333
_diffrn_measured_fraction_theta_full 0.996
_diffrn_measured_fraction_theta_max 0.996
_diffrn_measurement_device_type 'Bruker APEXII CCD area detector'
_diffrn_measurement_method 'phi and omega scans'
_diffrn_radiation_monochromator graphite
_diffrn_radiation_source 'fine-focus sealed tube'
_diffrn_radiation_type MoK\a
_diffrn_radiation_wavelength 0.71073
_diffrn_reflns_av_R_equivalents 0.0216
_diffrn_reflns_av_sigmaI/netI 0.0376
_diffrn_reflns_limit_h_max 45
_diffrn_reflns_limit_h_min -47
_diffrn_reflns_limit_k_max 10
_diffrn_reflns_limit_k_min -12
_diffrn_reflns_limit_l_max 14
_diffrn_reflns_limit_l_min -14
_diffrn_reflns_number 11916
_diffrn_reflns_theta_full 26.37
_diffrn_reflns_theta_max 26.37
_diffrn_reflns_theta_min 2.05
_exptl_absorpt_coefficient_mu 0.246
_exptl_absorpt_correction_T_max 0.9344
_exptl_absorpt_correction_T_min 0.9060
_exptl_absorpt_correction_type empirical
_exptl_absorpt_process_details
;
SADABS Sheldrick 1996
;
_exptl_crystal_colour red
_exptl_crystal_density_diffrn 1.246
_exptl_crystal_description prism
_exptl_crystal_F_000 1824
_exptl_crystal_size_max 0.41
_exptl_crystal_size_mid 0.30
_exptl_crystal_size_min 0.28
_refine_diff_density_max 0.187
_refine_diff_density_min -0.185
_refine_diff_density_rms 0.035
_refine_ls_abs_structure_details 'Flack H D (1983), Acta Cryst. A39, 876-881'
_refine_ls_abs_structure_Flack 0.04(6)
_refine_ls_extinction_method none
_refine_ls_goodness_of_fit_ref 1.011
_refine_ls_hydrogen_treatment constr
_refine_ls_matrix_type full
_refine_ls_number_parameters 505
_refine_ls_number_reflns 7711
_refine_ls_number_restraints 2
_refine_ls_restrained_S_all 1.011
_refine_ls_R_factor_all 0.0285
_refine_ls_R_factor_gt 0.0269
_refine_ls_shift/su_max 0.028
_refine_ls_shift/su_mean 0.002
_refine_ls_structure_factor_coef Fsqd
_refine_ls_weighting_details 'calc w=1/[\s^2^(Fo^2^)+(0.0327P)^2^+1.0620P] where P=(Fo^2^+2Fc^2^)/3'
_refine_ls_weighting_scheme calc
_refine_ls_wR_factor_gt 0.0662
_refine_ls_wR_factor_ref 0.0673
_reflns_number_gt 7450
_reflns_number_total 7711
_reflns_threshold_expression >2sigma(I)
_cod_data_source_file ja208354x_si_001.cif
_cod_data_source_block cbc6f5_0m
_cod_database_code 4106979

loop_
_symmetry_equiv_pos_as_xyz
'x, y, z'
'x, -y, z+1/2'
'x+1/2, y+1/2, z'
'x+1/2, -y+1/2, z+1/2'

loop_
_atom_site_label
_atom_site_type_symbol
_atom_site_fract_x
_atom_site_fract_y
_atom_site_fract_z
_atom_site_U_iso_or_equiv
_atom_site_adp_type
_atom_site_occupancy
_atom_site_symmetry_multiplicity
_atom_site_calc_flag
_atom_site_refinement_flags
C1 C 0.33010(5) 0.29682(18) 0.42826(15) 0.0205(4) Uani 1 1 d .
C2 C 0.29205(5) 0.27406(18) 0.46628(15) 0.0202(4) Uani 1 1 d .
C3 C 0.28817(5) 0.40538(18) 0.47369(15) 0.0199(4) Uani 1 1 d .
C4 C 0.32719(5) 0.42708(18) 0.43388(15) 0.0204(4) Uani 1 1 d .
C5 C 0.29568(6) -0.0197(2) 0.4698(2) 0.0330(5) Uani 1 1 d .
H5A H 0.2849 -0.0987 0.4979 0.049 Uiso 1 1 calc R
H5B H 0.3186 -0.0068 0.5099 0.049 Uiso 1 1 calc R
H5C H 0.2987 -0.0282 0.3880 0.049 Uiso 1 1 calc R
C6 C 0.22629(6) 0.1096(2) 0.4008(2) 0.0353(5) Uani 1 1 d .
H6A H 0.2318 0.1288 0.3223 0.053 Uiso 1 1 calc R
H6B H 0.2089 0.1719 0.4254 0.053 Uiso 1 1 calc R
H6C H 0.2168 0.0215 0.4049 0.053 Uiso 1 1 calc R
C7 C 0.25563(7) 0.1171(2) 0.64736(19) 0.0407(6) Uani 1 1 d .
H7A H 0.2419 0.1942 0.6647 0.061 Uiso 1 1 calc R
H7B H 0.2772 0.1153 0.6966 0.061 Uiso 1 1 calc R
H7C H 0.2418 0.0391 0.6605 0.061 Uiso 1 1 calc R
C8 C 0.21185(6) 0.4385(2) 0.5398(2) 0.0388(5) Uani 1 1 d .
H8A H 0.1939 0.5028 0.5554 0.058 Uiso 1 1 calc R
H8B H 0.2154 0.3800 0.6051 0.058 Uiso 1 1 calc R
H8C H 0.2042 0.3882 0.4721 0.058 Uiso 1 1 calc R
C9 C 0.24571(7) 0.6408(2) 0.3965(2) 0.0434(6) Uani 1 1 d .
H9A H 0.2679 0.6813 0.3785 0.065 Uiso 1 1 calc R
H9B H 0.2294 0.7077 0.4196 0.065 Uiso 1 1 calc R
H9C H 0.2356 0.5955 0.3291 0.065 Uiso 1 1 calc R
C10 C 0.27004(6) 0.6119(2) 0.64558(18) 0.0323(5) Uani 1 1 d .
H10A H 0.2928 0.6513 0.6330 0.048 Uiso 1 1 calc R
H10B H 0.2726 0.5511 0.7095 0.048 Uiso 1 1 calc R
H10C H 0.2532 0.6798 0.6629 0.048 Uiso 1 1 calc R
C11 C 0.33804(7) 0.6504(3) 0.2679(2) 0.0523(7) Uani 1 1 d .
H11A H 0.3544 0.7181 0.2466 0.078 Uiso 1 1 calc R
H11B H 0.3155 0.6899 0.2838 0.078 Uiso 1 1 calc R
H11C H 0.3346 0.5882 0.2053 0.078 Uiso 1 1 calc R
C12 C 0.36154(7) 0.6809(3) 0.5179(2) 0.0471(6) Uani 1 1 d .
H12A H 0.3718 0.6363 0.5854 0.071 Uiso 1 1 calc R
H12B H 0.3386 0.7161 0.5342 0.071 Uiso 1 1 calc R
H12C H 0.3770 0.7519 0.4974 0.071 Uiso 1 1 calc R
C13 C 0.40024(6) 0.5000(2) 0.3659(2) 0.0401(6) Uani 1 1 d .
H13A H 0.4112 0.4590 0.4342 0.060 Uiso 1 1 calc R
H13B H 0.4151 0.5713 0.3420 0.060 Uiso 1 1 calc R
H13C H 0.3976 0.4357 0.3046 0.060 Uiso 1 1 calc R
C14 C 0.35776(5) 0.20622(18) 0.39732(16) 0.0225(4) Uani 1 1 d .
C15 C 0.35325(6) 0.12767(19) 0.30166(16) 0.0260(4) Uani 1 1 d .
C16 C 0.37785(6) 0.0379(2) 0.27260(18) 0.0339(5) Uani 1 1 d .
C17 C 0.40829(6) 0.0230(2) 0.3402(2) 0.0352(5) Uani 1 1 d .
C18 C 0.41390(6) 0.0998(2) 0.4350(2) 0.0335(5) Uani 1 1 d .
C19 C 0.38893(5) 0.18986(19) 0.46210(16) 0.0255(4) Uani 1 1 d .
C20 C 0.58096(5) 0.46902(19) 0.17606(16) 0.0251(4) Uani 1 1 d .
C21 C 0.57984(5) 0.33700(19) 0.18600(16) 0.0242(4) Uani 1 1 d .
C22 C 0.53941(5) 0.34436(19) 0.14985(16) 0.0236(4) Uani 1 1 d .
C23 C 0.54157(5) 0.47907(19) 0.14277(16) 0.0225(4) Uani 1 1 d .
C24 C 0.65736(6) 0.2859(2) 0.2371(2) 0.0430(6) Uani 1 1 d .
H24A H 0.6628 0.3045 0.1585 0.064 Uiso 1 1 calc R
H24B H 0.6746 0.2246 0.2709 0.064 Uiso 1 1 calc R
H24C H 0.6581 0.3665 0.2812 0.064 Uiso 1 1 calc R
C25 C 0.60407(7) 0.1700(3) 0.3878(2) 0.0447(6) Uani 1 1 d .
H25A H 0.6059 0.2477 0.4356 0.067 Uiso 1 1 calc R
H25B H 0.6213 0.1055 0.4162 0.067 Uiso 1 1 calc R
H25C H 0.5804 0.1337 0.3900 0.067 Uiso 1 1 calc R
C26 C 0.61018(7) 0.0653(2) 0.14771(19) 0.0365(5) Uani 1 1 d .
H26A H 0.5873 0.0240 0.1535 0.055 Uiso 1 1 calc R
H26B H 0.6287 0.0047 0.1736 0.055 Uiso 1 1 calc R
H26C H 0.6132 0.0893 0.0684 0.055 Uiso 1 1 calc R
C27 C 0.50935(7) 0.0933(2) 0.23543(19) 0.0364(5) Uani 1 1 d .
H27A H 0.5329 0.0555 0.2420 0.055 Uiso 1 1 calc R
H27B H 0.4921 0.0245 0.2192 0.055 Uiso 1 1 calc R
H27C H 0.5045 0.1362 0.3070 0.055 Uiso 1 1 calc R
C28 C 0.51801(7) 0.1365(2) -0.01848(19) 0.0398(6) Uani 1 1 d .
H28A H 0.5160 0.2006 -0.0799 0.060 Uiso 1 1 calc R
H28B H 0.5018 0.0645 -0.0362 0.060 Uiso 1 1 calc R
H28C H 0.5421 0.1035 -0.0107 0.060 Uiso 1 1 calc R
C29 C 0.46097(6) 0.2783(3) 0.1049(3) 0.0478(6) Uani 1 1 d .
H29A H 0.4553 0.3180 0.1771 0.072 Uiso 1 1 calc R
H29B H 0.4446 0.2071 0.0864 0.072 Uiso 1 1 calc R
H29C H 0.4590 0.3436 0.0444 0.072 Uiso 1 1 calc R
C30 C 0.47370(6) 0.6290(2) 0.1879(2) 0.0353(5) Uani 1 1 d .
H30A H 0.4605 0.7083 0.1689 0.053 Uiso 1 1 calc R
H30B H 0.4818 0.6308 0.2685 0.053 Uiso 1 1 calc R
H30C H 0.4586 0.5533 0.1733 0.053 Uiso 1 1 calc R
C31 C 0.49779(7) 0.5988(2) -0.05410(18) 0.0376(5) Uani 1 1 d .
H31A H 0.4851 0.5167 -0.0646 0.056 Uiso 1 1 calc R
H31B H 0.5183 0.5985 -0.1002 0.056 Uiso 1 1 calc R
H31C H 0.4823 0.6708 -0.0779 0.056 Uiso 1 1 calc R
C32 C 0.53801(6) 0.7717(2) 0.1186(2) 0.0339(5) Uani 1 1 d .
H32A H 0.5602 0.7633 0.0818 0.051 Uiso 1 1 calc R
H32B H 0.5427 0.7880 0.2000 0.051 Uiso 1 1 calc R
H32C H 0.5245 0.8441 0.0844 0.051 Uiso 1 1 calc R
C33 C 0.60881(5) 0.56666(18) 0.19348(16) 0.0239(4) Uani 1 1 d .
C34 C 0.63570(6) 0.5803(2) 0.11995(17) 0.0290(4) Uani 1 1 d .
C35 C 0.66133(6) 0.6735(2) 0.13568(19) 0.0335(5) Uani 1 1 d .
C36 C 0.66058(6) 0.7574(2) 0.22584(18) 0.0306(5) Uani 1 1 d .
C37 C 0.63434(6) 0.7471(2) 0.30071(19) 0.0317(5) Uani 1 1 d .
C38 C 0.60891(5) 0.6531(2) 0.28386(17) 0.0281(4) Uani 1 1 d .
F1 F 0.32334(3) 0.13739(12) 0.23567(10) 0.0340(3) Uani 1 1 d .
F2 F 0.37231(4) -0.03470(14) 0.17830(11) 0.0480(4) Uani 1 1 d .
F3 F 0.43227(4) -0.06519(15) 0.31309(15) 0.0558(4) Uani 1 1 d .
F4 F 0.44346(4) 0.08590(14) 0.50163(13) 0.0492(4) Uani 1 1 d .
F5 F 0.39548(3) 0.26114(12) 0.55638(10) 0.0331(3) Uani 1 1 d .
F6 F 0.63700(4) 0.50196(15) 0.02929(11) 0.0448(3) Uani 1 1 d .
F7 F 0.68710(4) 0.68321(16) 0.06289(12) 0.0512(4) Uani 1 1 d .
F8 F 0.68532(4) 0.84903(13) 0.24212(12) 0.0431(3) Uani 1 1 d .
F9 F 0.63379(4) 0.82949(15) 0.38880(12) 0.0518(4) Uani 1 1 d .
F10 F 0.58358(3) 0.64569(14) 0.35729(11) 0.0402(3) Uani 1 1 d .
Si1 Si 0.266932(15) 0.12245(5) 0.49548(4) 0.02266(11) Uani 1 1 d .
Si2 Si 0.253805(14) 0.52274(5) 0.51445(4) 0.02145(11) Uani 1 1 d .
Si3 Si 0.356403(14) 0.56436(5) 0.39768(4) 0.02403(11) Uani 1 1 d .
Si4 Si 0.612724(15) 0.21374(5) 0.23834(4) 0.02527(12) Uani 1 1 d .
Si5 Si 0.506705(15) 0.21425(5) 0.11768(5) 0.02624(12) Uani 1 1 d .
Si6 Si 0.512300(14) 0.61860(5) 0.09865(4) 0.02218(11) Uani 1 1 d .

loop_
_atom_site_aniso_label
_atom_site_aniso_U_11
_atom_site_aniso_U_22
_atom_site_aniso_U_33
_atom_site_aniso_U_23
_atom_site_aniso_U_13
_atom_site_aniso_U_12
C1 0.0192(9) 0.0218(9) 0.0203(9) 0.0005(7) 0.0006(7) 0.0005(7)
C2 0.0177(9) 0.0252(9) 0.0177(8) 0.0008(7) 0.0007(7) 0.0007(7)
C3 0.0176(9) 0.0235(9) 0.0188(8) -0.0010(7) 0.0011(7) -0.0012(7)
C4 0.0190(9) 0.0229(9) 0.0195(8) -0.0001(7) 0.0017(7) -0.0005(7)
C5 0.0344(12) 0.0235(11) 0.0406(12) 0.0047(9) -0.0015(9) -0.0012(9)
C6 0.0323(12) 0.0309(11) 0.0415(12) -0.0028(9) -0.0071(9) -0.0065(9)
C7 0.0552(15) 0.0390(13) 0.0287(11) 0.0048(9) 0.0088(10) -0.0086(11)
C8 0.0227(11) 0.0413(13) 0.0530(14) -0.0157(11) 0.0080(10) -0.0055(10)
C9 0.0535(16) 0.0446(14) 0.0323(12) 0.0059(10) 0.0058(11) 0.0257(12)
C10 0.0274(11) 0.0375(12) 0.0322(11) -0.0129(9) 0.0035(9) -0.0040(9)
C11 0.0424(14) 0.0541(16) 0.0597(17) 0.0298(13) -0.0024(12) -0.0096(13)
C12 0.0451(15) 0.0418(14) 0.0559(16) -0.0185(12) 0.0161(12) -0.0190(12)
C13 0.0260(12) 0.0369(13) 0.0592(15) 0.0006(11) 0.0186(11) -0.0012(10)
C14 0.0228(9) 0.0204(9) 0.0246(9) 0.0020(7) 0.0034(7) 0.0002(8)
C15 0.0286(11) 0.0257(10) 0.0239(10) 0.0023(7) 0.0030(8) 0.0024(8)
C16 0.0414(13) 0.0259(10) 0.0354(11) -0.0048(9) 0.0107(10) 0.0040(9)
C17 0.0304(12) 0.0272(11) 0.0493(13) -0.0005(9) 0.0128(10) 0.0101(9)
C18 0.0222(11) 0.0307(11) 0.0475(13) 0.0057(9) 0.0008(9) 0.0055(9)
C19 0.0227(10) 0.0248(10) 0.0291(10) -0.0002(8) 0.0019(8) -0.0014(8)
C20 0.0213(10) 0.0278(10) 0.0260(9) 0.0012(8) -0.0001(8) -0.0033(8)
C21 0.0222(10) 0.0234(10) 0.0267(10) -0.0017(7) 0.0004(7) 0.0007(8)
C22 0.0218(10) 0.0229(9) 0.0263(9) -0.0015(7) 0.0025(7) -0.0008(8)
C23 0.0186(9) 0.0242(9) 0.0248(9) 0.0019(7) 0.0028(7) 0.0016(7)
C24 0.0252(11) 0.0398(14) 0.0633(16) 0.0013(11) -0.0035(11) 0.0059(10)
C25 0.0554(16) 0.0443(14) 0.0337(12) 0.0029(10) -0.0022(11) 0.0026(12)
C26 0.0412(13) 0.0288(11) 0.0401(12) -0.0038(9) 0.0064(10) 0.0096(10)
C27 0.0443(14) 0.0288(11) 0.0371(12) 0.0012(9) 0.0122(10) -0.0050(10)
C28 0.0476(15) 0.0398(13) 0.0315(12) -0.0046(9) -0.0022(10) -0.0117(11)
C29 0.0260(12) 0.0389(13) 0.0779(19) 0.0056(12) -0.0020(12) -0.0054(10)
C30 0.0279(11) 0.0381(13) 0.0408(12) 0.0086(9) 0.0084(9) 0.0086(9)
C31 0.0450(14) 0.0409(13) 0.0264(11) 0.0026(9) -0.0032(10) 0.0009(11)
C32 0.0360(12) 0.0231(10) 0.0424(12) 0.0024(9) 0.0011(10) -0.0002(9)
C33 0.0220(10) 0.0217(9) 0.0275(10) 0.0041(8) -0.0037(8) -0.0011(8)
C34 0.0273(11) 0.0300(11) 0.0296(10) 0.0008(8) -0.0001(8) -0.0037(9)
C35 0.0255(11) 0.0378(12) 0.0373(12) 0.0107(9) 0.0039(9) -0.0043(9)
C36 0.0255(10) 0.0245(10) 0.0406(12) 0.0068(9) -0.0089(9) -0.0091(9)
C37 0.0309(12) 0.0281(10) 0.0352(11) -0.0060(9) -0.0063(9) -0.0021(9)
C38 0.0236(10) 0.0315(11) 0.0289(10) 0.0021(8) -0.0006(8) -0.0025(9)
F1 0.0375(7) 0.0363(7) 0.0274(6) -0.0045(5) -0.0057(5) 0.0048(6)
F2 0.0625(10) 0.0403(8) 0.0418(8) -0.0175(6) 0.0082(7) 0.0096(7)
F3 0.0422(9) 0.0453(9) 0.0812(11) -0.0101(8) 0.0155(8) 0.0197(7)
F4 0.0268(7) 0.0500(8) 0.0697(10) -0.0013(7) -0.0084(7) 0.0132(6)
F5 0.0293(7) 0.0358(7) 0.0331(6) -0.0040(5) -0.0065(5) 0.0005(5)
F6 0.0463(8) 0.0528(8) 0.0365(7) -0.0136(6) 0.0129(6) -0.0125(7)
F7 0.0392(8) 0.0630(10) 0.0534(9) 0.0030(7) 0.0184(7) -0.0181(7)
F8 0.0341(7) 0.0364(7) 0.0574(8) 0.0066(6) -0.0088(6) -0.0170(6)
F9 0.0534(9) 0.0484(9) 0.0531(9) -0.0229(7) 0.0003(7) -0.0131(7)
F10 0.0336(7) 0.0481(8) 0.0401(7) -0.0090(6) 0.0116(6) -0.0057(6)
Si1 0.0234(3) 0.0219(3) 0.0225(2) 0.0018(2) -0.0004(2) -0.0038(2)
Si2 0.0186(3) 0.0241(3) 0.0217(2) -0.0024(2) 0.00170(19) 0.0019(2)
Si3 0.0199(3) 0.0225(3) 0.0300(3) 0.0008(2) 0.0044(2) -0.0026(2)
Si4 0.0251(3) 0.0229(3) 0.0277(3) 0.0007(2) 0.0002(2) 0.0052(2)
Si5 0.0235(3) 0.0223(3) 0.0327(3) -0.0006(2) 0.0005(2) -0.0050(2)
Si6 0.0216(3) 0.0216(3) 0.0234(3) 0.0031(2) 0.0022(2) 0.0021(2)

loop_
_atom_type_symbol
_atom_type_description
_atom_type_scat_dispersion_real
_atom_type_scat_dispersion_imag
_atom_type_scat_source
C C 0.0033 0.0016 'International Tables Vol C Tables 4.2.6.8 and 6.1.1.4'
H H 0.0000 0.0000 'International Tables Vol C Tables 4.2.6.8 and 6.1.1.4'
F F 0.0171 0.0103 'International Tables Vol C Tables 4.2.6.8 and 6.1.1.4'
Si Si 0.0817 0.0704 'International Tables Vol C Tables 4.2.6.8 and 6.1.1.4'

loop_
_geom_angle_atom_site_label_1
_geom_angle_atom_site_label_2
_geom_angle_atom_site_label_3
_geom_angle
C4 C1 C14 134.91(17)
C4 C1 C2 93.11(15)
C14 C1 C2 131.98(16)
C3 C2 C1 88.62(15)
C3 C2 Si1 139.07(15)
C1 C2 Si1 132.20(13)
C2 C3 C4 90.76(14)
C2 C3 Si2 137.63(15)
C4 C3 Si2 131.60(13)
C1 C4 C3 87.51(14)
C1 C4 Si3 133.69(15)
C3 C4 Si3 138.65(14)
Si1 C5 H5A 109.5
Si1 C5 H5B 109.5
H5A C5 H5B 109.5
Si1 C5 H5C 109.5
H5A C5 H5C 109.5
H5B C5 H5C 109.5
Si1 C6 H6A 109.5
Si1 C6 H6B 109.5
H6A C6 H6B 109.5
Si1 C6 H6C 109.5
H6A C6 H6C 109.5
H6B C6 H6C 109.5
Si1 C7 H7A 109.5
Si1 C7 H7B 109.5
H7A C7 H7B 109.5
Si1 C7 H7C 109.5
H7A C7 H7C 109.5
H7B C7 H7C 109.5
Si2 C8 H8A 109.5
Si2 C8 H8B 109.5
H8A C8 H8B 109.5
Si2 C8 H8C 109.5
H8A C8 H8C 109.5
H8B C8 H8C 109.5
Si2 C9 H9A 109.5
Si2 C9 H9B 109.5
H9A C9 H9B 109.5
Si2 C9 H9C 109.5
H9A C9 H9C 109.5
H9B C9 H9C 109.5
Si2 C10 H10A 109.5
Si2 C10 H10B 109.5
H10A C10 H10B 109.5
Si2 C10 H10C 109.5
H10A C10 H10C 109.5
H10B C10 H10C 109.5
Si3 C11 H11A 109.5
Si3 C11 H11B 109.5
H11A C11 H11B 109.5
Si3 C11 H11C 109.5
H11A C11 H11C 109.5
H11B C11 H11C 109.5
Si3 C12 H12A 109.5
Si3 C12 H12B 109.5
H12A C12 H12B 109.5
Si3 C12 H12C 109.5
H12A C12 H12C 109.5
H12B C12 H12C 109.5
Si3 C13 H13A 109.5
Si3 C13 H13B 109.5
H13A C13 H13B 109.5
Si3 C13 H13C 109.5
H13A C13 H13C 109.5
H13B C13 H13C 109.5
C15 C14 C19 115.86(18)
C15 C14 C1 120.93(18)
C19 C14 C1 123.17(17)
F1 C15 C16 118.37(18)
F1 C15 C14 118.96(18)
C16 C15 C14 122.6(2)
F2 C16 C15 120.2(2)
F2 C16 C17 120.04(19)
C15 C16 C17 119.8(2)
F3 C17 C18 120.5(2)
F3 C17 C16 120.2(2)
C18 C17 C16 119.34(19)
F4 C18 C17 119.8(2)
F4 C18 C19 120.3(2)
C17 C18 C19 119.9(2)
F5 C19 C18 117.49(18)
F5 C19 C14 120.02(17)
C18 C19 C14 122.48(19)
C21 C20 C33 134.08(18)
C21 C20 C23 93.09(16)
C33 C20 C23 132.81(18)
C20 C21 C22 87.94(16)
C20 C21 Si4 133.04(15)
C22 C21 Si4 138.62(15)
C23 C22 C21 90.20(15)
C23 C22 Si5 138.50(16)
C21 C22 Si5 130.99(14)
C22 C23 C20 88.75(15)
C22 C23 Si6 138.05(15)
C20 C23 Si6 132.95(14)
Si4 C24 H24A 109.5
Si4 C24 H24B 109.5
H24A C24 H24B 109.5
Si4 C24 H24C 109.5
H24A C24 H24C 109.5
H24B C24 H24C 109.5
Si4 C25 H25A 109.5
Si4 C25 H25B 109.5
H25A C25 H25B 109.5
Si4 C25 H25C 109.5
H25A C25 H25C 109.5
H25B C25 H25C 109.5
Si4 C26 H26A 109.5
Si4 C26 H26B 109.5
H26A C26 H26B 109.5
Si4 C26 H26C 109.5
H26A C26 H26C 109.5
H26B C26 H26C 109.5
Si5 C27 H27A 109.5
Si5 C27 H27B 109.5
H27A C27 H27B 109.5
Si5 C27 H27C 109.5
H27A C27 H27C 109.5
H27B C27 H27C 109.5
Si5 C28 H28A 109.5
Si5 C28 H28B 109.5
H28A C28 H28B 109.5
Si5 C28 H28C 109.5
H28A C28 H28C 109.5
H28B C28 H28C 109.5
Si5 C29 H29A 109.5
Si5 C29 H29B 109.5
H29A C29 H29B 109.5
Si5 C29 H29C 109.5
H29A C29 H29C 109.5
H29B C29 H29C 109.5
Si6 C30 H30A 109.5
Si6 C30 H30B 109.5
H30A C30 H30B 109.5
Si6 C30 H30C 109.5
H30A C30 H30C 109.5
H30B C30 H30C 109.5
Si6 C31 H31A 109.5
Si6 C31 H31B 109.5
H31A C31 H31B 109.5
Si6 C31 H31C 109.5
H31A C31 H31C 109.5
H31B C31 H31C 109.5
Si6 C32 H32A 109.5
Si6 C32 H32B 109.5
H32A C32 H32B 109.5
Si6 C32 H32C 109.5
H32A C32 H32C 109.5
H32B C32 H32C 109.5
C38 C33 C34 116.39(18)
C38 C33 C20 121.03(17)
C34 C33 C20 122.56(18)
F6 C34 C35 117.87(18)
F6 C34 C33 119.91(19)
C35 C34 C33 122.2(2)
F7 C35 C36 119.7(2)
F7 C35 C34 120.5(2)
C36 C35 C34 119.80(19)
F8 C36 C35 120.5(2)
F8 C36 C37 119.7(2)
C35 C36 C37 119.76(19)
F9 C37 C36 119.42(19)
F9 C37 C38 120.9(2)
C36 C37 C38 119.72(19)
F10 C38 C37 118.56(19)
F10 C38 C33 119.34(18)
C37 C38 C33 122.11(19)
C6 Si1 C7 109.84(12)
C6 Si1 C5 108.98(10)
C7 Si1 C5 107.72(11)
C6 Si1 C2 111.54(9)
C7 Si1 C2 110.50(10)
C5 Si1 C2 108.15(9)
C9 Si2 C8 108.57(13)
C9 Si2 C10 109.13(12)
C8 Si2 C10 110.07(10)
C9 Si2 C3 108.66(9)
C8 Si2 C3 111.34(10)
C10 Si2 C3 109.04(9)
C12 Si3 C13 109.18(12)
C12 Si3 C4 110.72(10)
C13 Si3 C4 109.48(10)
C12 Si3 C11 109.50(14)
C13 Si3 C11 107.68(13)
C4 Si3 C11 110.23(11)
C24 Si4 C26 109.87(12)
C24 Si4 C25 108.54(12)
C26 Si4 C25 109.60(11)
C24 Si4 C21 108.96(10)
C26 Si4 C21 111.01(10)
C25 Si4 C21 108.82(11)
C22 Si5 C27 109.00(10)
C22 Si5 C28 107.35(10)
C27 Si5 C28 110.30(11)
C22 Si5 C29 112.12(10)
C27 Si5 C29 107.82(12)
C28 Si5 C29 110.25(12)
C31 Si6 C30 110.55(11)
C31 Si6 C32 109.79(11)
C30 Si6 C32 107.98(11)
C31 Si6 C23 108.77(10)
C30 Si6 C23 111.50(9)
C32 Si6 C23 108.21(10)

loop_
_geom_bond_atom_site_label_1
_geom_bond_atom_site_label_2
_geom_bond_distance
C1 C4 1.350(3)
C1 C14 1.473(3)
C1 C2 1.565(2)
C2 C3 1.365(3)
C2 Si1 1.8769(19)
C3 C4 1.605(2)
C3 Si2 1.8697(19)
C4 Si3 1.8679(19)
C5 Si1 1.867(2)
C5 H5A 0.9800
C5 H5B 0.9800
C5 H5C 0.9800
C6 Si1 1.862(2)
C6 H6A 0.9800
C6 H6B 0.9800
C6 H6C 0.9800
C7 Si1 1.866(2)
C7 H7A 0.9800
C7 H7B 0.9800
C7 H7C 0.9800
C8 Si2 1.864(2)
C8 H8A 0.9800
C8 H8B 0.9800
C8 H8C 0.9800
C9 Si2 1.859(2)
C9 H9A 0.9800
C9 H9B 0.9800
C9 H9C 0.9800
C10 Si2 1.871(2)
C10 H10A 0.9800
C10 H10B 0.9800
C10 H10C 0.9800
C11 Si3 1.867(3)
C11 H11A 0.9800
C11 H11B 0.9800
C11 H11C 0.9800
C12 Si3 1.858(2)
C12 H12A 0.9800
C12 H12B 0.9800
C12 H12C 0.9800
C13 Si3 1.861(2)
C13 H13A 0.9800
C13 H13B 0.9800
C13 H13C 0.9800
C14 C15 1.390(3)
C14 C19 1.386(3)
C15 F1 1.347(2)
C15 C16 1.377(3)
C16 F2 1.346(2)
C16 C17 1.379(3)
C17 F3 1.343(2)
C17 C18 1.375(3)
C18 F4 1.345(3)
C18 C19 1.382(3)
C19 F5 1.343(2)
C20 C21 1.367(3)
C20 C33 1.471(3)
C20 C23 1.536(3)
C21 C22 1.580(3)
C21 Si4 1.866(2)
C22 C23 1.394(3)
C22 Si5 1.857(2)
C23 Si6 1.877(2)
C24 Si4 1.862(2)
C24 H24A 0.9800
C24 H24B 0.9800
C24 H24C 0.9800
C25 Si4 1.866(2)
C25 H25A 0.9800
C25 H25B 0.9800
C25 H25C 0.9800
C26 Si4 1.865(2)
C26 H26A 0.9800
C26 H26B 0.9800
C26 H26C 0.9800
C27 Si5 1.863(2)
C27 H27A 0.9800
C27 H27B 0.9800
C27 H27C 0.9800
C28 Si5 1.866(2)
C28 H28A 0.9800
C28 H28B 0.9800
C28 H28C 0.9800
C29 Si5 1.867(3)
C29 H29A 0.9800
C29 H29B 0.9800
C29 H29C 0.9800
C30 Si6 1.865(2)
C30 H30A 0.9800
C30 H30B 0.9800
C30 H30C 0.9800
C31 Si6 1.862(2)
C31 H31A 0.9800
C31 H31B 0.9800
C31 H31C 0.9800
C32 Si6 1.867(2)
C32 H32A 0.9800
C32 H32B 0.9800
C32 H32C 0.9800
C33 C38 1.388(3)
C33 C34 1.390(3)
C34 F6 1.342(2)
C34 C35 1.377(3)
C35 F7 1.347(2)
C35 C36 1.371(3)
C36 F8 1.343(2)
C36 C37 1.378(3)
C37 F9 1.342(2)
C37 C38 1.379(3)
C38 F10 1.338(2)
